data_4518546
loop_
_publ_author_name
'Qi, Lin-Jun'
'Shi, Chong-Yang'
'Chen, Peng-Fei'
'Li, Long'
'Fang, Gang'
'Qian, Peng-Cheng'
'Deng, Chao'
'Zhou, Jin-Mei'
'Ye, Long-Wu'

_publ_section_title
;
 Gold-Catalyzed 1,1-Carboalkoxylation of Oxetane-Ynamides via Exocyclic
 Metal Carbenes: Divergent and Atom-Economical Synthesis of Tricyclic
 N-Heterocycles
;
_journal_issue 6
_journal_name_full 'ACS Catalysis'
_journal_page_first 3679
_journal_page_last 3686
_journal_paper_doi 10.1021/acscatal.1c00461
_journal_volume 11
_journal_year 2021
_chemical_formula_moiety 'C17 H13 N O'
_chemical_formula_sum 'C17 H13 N O'
_chemical_formula_weight 247.28
_space_group_crystal_system orthorhombic
_space_group_IT_number 41
_space_group_name_Hall 'C -2ac 2'
_space_group_name_H-M_alt 'C 2 e b'
_atom_sites_solution_hydrogens geom
_atom_sites_solution_primary direct
_audit_creation_date 2018-05-21
_audit_creation_method
;
Olex2 1.2
(compiled 2018.04.26 svn.r3504 for OlexSys, GUI svn.r5492)
;
_cell_angle_alpha 90
_cell_angle_beta 90
_cell_angle_gamma 90
_cell_formula_units_Z 8
_cell_length_a 6.923(3)
_cell_length_b 21.697(10)
_cell_length_c 15.616(8)
_cell_measurement_reflns_used 879
_cell_measurement_temperature 273(2)
_cell_measurement_theta_max 24.33
_cell_measurement_theta_min 2.29
_cell_volume 2345.7(19)
_computing_cell_refinement 'Bruker SMART'
_computing_data_collection 'Bruker SMART'
_computing_data_reduction 'Bruker SAINT'
_computing_molecular_graphics 'Bruker SHELXTL'
_computing_publication_material 'Bruker SHELXTL'
_computing_structure_refinement 'Bruker SHELXTL'
_computing_structure_solution 'Bruker SHELXTL'
_diffrn_ambient_temperature 273(2)
_diffrn_measured_fraction_theta_full 0.997
_diffrn_measured_fraction_theta_max 0.995
_diffrn_measurement_device_type 'CCD area detector'
_diffrn_measurement_method 'phi and omega scans'
_diffrn_radiation_monochromator graphite
_diffrn_radiation_type MoK\a
_diffrn_radiation_wavelength 0.71073
_diffrn_reflns_av_R_equivalents 0.0761
_diffrn_reflns_av_unetI/netI 0.1048
_diffrn_reflns_Laue_measured_fraction_full 0.997
_diffrn_reflns_Laue_measured_fraction_max 0.995
_diffrn_reflns_limit_h_max 8
_diffrn_reflns_limit_h_min -8
_diffrn_reflns_limit_k_max 28
_diffrn_reflns_limit_k_min -23
_diffrn_reflns_limit_l_max 17
_diffrn_reflns_limit_l_min -20
_diffrn_reflns_number 6928
_diffrn_reflns_point_group_measured_fraction_full 0.982
_diffrn_reflns_point_group_measured_fraction_max 0.975
_diffrn_reflns_theta_full 25.242
_diffrn_reflns_theta_max 27.470
_diffrn_reflns_theta_min 2.286
_diffrn_source 'sealed tube'
_exptl_absorpt_coefficient_mu 0.087
_exptl_absorpt_correction_T_max 0.996
_exptl_absorpt_correction_T_min 0.991
_exptl_absorpt_correction_type multi-scan
_exptl_absorpt_process_details
;
SADABS v.2.03 (Bruker,200?) was used for absorption correction.
R(int) was 0.1088 before and 0.0687 after correction.
The Ratio of minimum to maximum transmission is 0.5789.
The \l/2 correction factor is 0.0015.
;
_exptl_crystal_colour 'clear light colourless'
_exptl_crystal_colour_lustre clear
_exptl_crystal_colour_modifier light
_exptl_crystal_colour_primary colourless
_exptl_crystal_density_diffrn 1.400
_exptl_crystal_density_meas 1.400
_exptl_crystal_description block
_exptl_crystal_F_000 1040
_exptl_crystal_size_max 0.1
_exptl_crystal_size_mid 0.1
_exptl_crystal_size_min 0.05
_refine_diff_density_max 0.314
_refine_diff_density_min -0.291
_refine_diff_density_rms 0.055
_refine_ls_abs_structure_details
;
 Flack x determined using 307 quotients [(I+)-(I-)]/[(I+)+(I-)]
 (Parsons, Flack and Wagner, Acta Cryst. B69 (2013) 249-259).
;
_refine_ls_abs_structure_Flack -5.3(10)
_refine_ls_extinction_method none
_refine_ls_goodness_of_fit_ref 1.071
_refine_ls_hydrogen_treatment constr
_refine_ls_matrix_type full
_refine_ls_number_parameters 228
_refine_ls_number_reflns 2617
_refine_ls_number_restraints 74
_refine_ls_restrained_S_all 1.058
_refine_ls_R_factor_all 0.1445
_refine_ls_R_factor_gt 0.0868
_refine_ls_shift/su_max 0.000
_refine_ls_shift/su_mean 0.000
_refine_ls_structure_factor_coef Fsqd
_refine_ls_weighting_details 'w=1/[\s^2^(Fo^2^)+(0.1015P)^2^+0.0222P] where P=(Fo^2^+2Fc^2^)/3'
_refine_ls_weighting_scheme calc
_refine_ls_wR_factor_gt 0.1951
_refine_ls_wR_factor_ref 0.2354
_reflns_Friedel_coverage 0.804
_reflns_Friedel_fraction_full 0.964
_reflns_Friedel_fraction_max 0.950
_reflns_number_gt 1561
_reflns_number_total 2617
_reflns_threshold_expression 'I > 2\s(I)'
_cod_data_source_file cs1c00461_si_004.cif
_cod_data_source_block y0502m
_cod_depositor_comments 'Adding full bibliography for 4518544--4518546.cif.'
_cod_original_cell_volume 2346(2)
_cod_original_sg_symbol_Hall 'C -2bc 2'
_cod_original_sg_symbol_H-M 'C 2 c b'
_cod_database_code 4518546
_shelx_shelxl_version_number 2016/6
_shelx_space_group_comment
;
The symmetry employed for this shelxl refinement is uniquely defined
by the following loop, which should always be used as a source of
symmetry information in preference to the above space-group names.
They are only intended as comments.
;
_shelx_estimated_absorpt_t_max 0.996
_shelx_estimated_absorpt_t_min 0.991
_olex2_refinement_description
;
1. Fixed Uiso
 At 1.2 times of:
  All C(H) groups, All C(H,H) groups
2. Restrained distances
 C9-C21 \\sim C17-C19
 with sigma of 0.01
3. Uiso/Uaniso restraints and constraints
Uanis(C9A) \\sim Ueq, Uanis(C1AB) \\sim Ueq, Uanis(C19) \\sim Ueq: with sigma
of 0.01 and sigma for terminal atoms of 0.02
Uanis(C9A) \\sim Ueq: with sigma of 0.01 and sigma for terminal atoms of 0.02
Uanis(C4AB) \\sim Ueq, Uanis(C5A) \\sim Ueq, Uanis(C3AB) \\sim Ueq, Uanis(C2AB)
\\sim Ueq: with sigma of 0.001 and sigma for terminal atoms of 0.002
Uanis(C9A) \\sim Ueq, Uanis(C1AA) \\sim Ueq, Uanis(C17) \\sim Ueq: with sigma
of 0.001 and sigma for terminal atoms of 0.002
Uanis(C0AB) \\sim Ueq, Uanis(C21A) \\sim Ueq: with sigma of 0.001 and sigma for
terminal atoms of 0.002
Uanis(C19A) \\sim Ueq, Uanis(C1AB) \\sim Ueq: with sigma of 0.001 and sigma for
terminal atoms of 0.002
4. Others
 Sof(C2AB)=Sof(H2AB)=Sof(C3AB)=Sof(H3AB)=Sof(C5A)=Sof(H5A)=Sof(C4AB)=Sof(H4AB)=
 1-FVAR(1)
 Sof(C2AA)=Sof(H2AA)=Sof(C4AA)=Sof(H4AA)=Sof(C5AA)=Sof(H5AA)=Sof(C3AA)=
 Sof(H3AA)=FVAR(1)
 Sof(C9A)=Sof(C0AB)=Sof(H0AB)=Sof(C19A)=Sof(H19A)=Sof(C1AB)=Sof(H1AB)=
 Sof(C17A)=Sof(H17A)=Sof(C21A)=Sof(H21A)=1-FVAR(2)
 Sof(C9)=Sof(C0AA)=Sof(H0AA)=Sof(C1AA)=Sof(H1AA)=Sof(C19)=Sof(H19)=Sof(C17)=
 Sof(H17)=Sof(C21)=Sof(H21)=FVAR(2)
5.a Secondary CH2 refined with riding coordinates:
 C7(H7A,H7B), C11(H11A,H11B)
5.b Aromatic/amide H refined with riding coordinates:
 C2AA(H2AA), C4AA(H4AA), C5AA(H5AA), C3AA(H3AA), C2AB(H2AB), C3AB(H3AB),
 C5A(H5A), C4AB(H4AB), C0AA(H0AA), C1AA(H1AA), C19(H19), C17(H17), C21(H21),
 C0AB(H0AB), C19A(H19A), C1AB(H1AB), C17A(H17A), C21A(H21A)
5.c Fitted hexagon refined as free rotating group:
 C2AA(C8,C4,C4AA,C5AA,C3AA), C9(C0AA,C1AA,C19,C17,C21), C9A(C0AB,C19A,C1AB,
 C17A,C21A)
;
_olex2_submission_special_instructions 'No special instructions were received'

loop_
_space_group_symop_operation_xyz
'x, y, z'
'x, -y, -z'
'x, y+1/2, -z+1/2'
'x, -y+1/2, z+1/2'
'x+1/2, y+1/2, z'
'x+1/2, -y+1/2, -z'
'x+1/2, y+1, -z+1/2'
'x+1/2, -y+1, z+1/2'

loop_
_atom_site_label
_atom_site_type_symbol
_atom_site_fract_x
_atom_site_fract_y
_atom_site_fract_z
_atom_site_U_iso_or_equiv
_atom_site_adp_type
_atom_site_occupancy
_atom_site_site_symmetry_order
_atom_site_calc_flag
_atom_site_refinement_flags_posn
_atom_site_refinement_flags_adp
_atom_site_refinement_flags_occupancy
_atom_site_disorder_assembly
_atom_site_disorder_group
N1 N -0.8328(12) -0.27071(16) -0.0997(2) 0.0328(10) Uani 1 1 d . . . . .
O2 O -0.8326(15) -0.22748(15) -0.3206(2) 0.0528(11) Uani 1 1 d . . . . .
C3 C -0.8356(14) -0.2347(2) -0.1659(3) 0.0336(12) Uani 1 1 d . . . . .
C2AA C -0.8812(14) -0.3663(3) -0.0380(2) 0.046(4) Uani 0.568(13) 1 d . . P A 1
H2AA H -0.882724 -0.347654 0.015608 0.055 Uiso 0.568(13) 1 calc R . P A 1
C8 C -0.8396(12) -0.33156(17) -0.1105(2) 0.0458(15) Uani 1 1 d G . . . .
C4 C -0.8373(16) -0.35940(19) -0.1907(2) 0.0475(16) Uani 1 1 d G . . . .
C4AA C -0.8767(19) -0.4220(2) -0.1983(4) 0.055(4) Uani 0.568(13) 1 d G . P A 1
H4AA H -0.875165 -0.440612 -0.251967 0.066 Uiso 0.568(13) 1 calc R . P A 1
C5AA C -0.9183(17) -0.4567(2) -0.1259(6) 0.053(5) Uani 0.568(13) 1 d G . P A 1
H5AA H -0.944630 -0.498579 -0.130984 0.063 Uiso 0.568(13) 1 calc R . P A 1
C3AA C -0.9206(16) -0.4289(3) -0.0457(4) 0.056(5) Uani 0.568(13) 1 d G . P A 1
H3AA H -0.948410 -0.452101 0.002804 0.067 Uiso 0.568(13) 1 calc R . P A 1
C2AB C -0.7724(19) -0.3704(6) -0.0382(7) 0.024(3) Uani 0.432(13) 1 d . U P A 2
H2AB H -0.739001 -0.352033 0.013586 0.029 Uiso 0.432(13) 1 calc R . P A 2
C3AB C -0.760(2) -0.4307(6) -0.0467(9) 0.031(4) Uani 0.432(13) 1 d . U P A 2
H3AB H -0.745650 -0.455129 0.001792 0.038 Uiso 0.432(13) 1 calc R . P A 2
C5A C -0.767(2) -0.4581(6) -0.1260(8) 0.030(4) Uani 0.432(13) 1 d . U P A 2
H5A H -0.767158 -0.500881 -0.130239 0.036 Uiso 0.432(13) 1 calc R . P A 2
C4AB C -0.775(2) -0.4247(5) -0.1950(7) 0.021(3) Uani 0.432(13) 1 d . U P A 2
H4AB H -0.740264 -0.441801 -0.247476 0.026 Uiso 0.432(13) 1 calc R . P A 2
C5 C -0.8323(14) -0.3208(2) -0.2606(3) 0.0308(11) Uani 1 1 d . . . . .
C6 C -0.8332(15) -0.26057(19) -0.2482(3) 0.0323(10) Uani 1 1 d . . . . .
C7 C -0.8278(15) -0.2695(2) -0.3912(3) 0.0372(12) Uani 1 1 d . . . . .
H7A H -0.708902 -0.264536 -0.423395 0.045 Uiso 1 1 calc R . . . .
H7B H -0.935972 -0.262057 -0.429302 0.045 Uiso 1 1 calc R . . . .
C9 C -0.8585(13) -0.1692(4) -0.1547(7) 0.060(6) Uani 0.516(12) 1 d D . P B 1
C0AA C -0.7628(11) -0.1440(4) -0.0847(6) 0.021(3) Uani 0.516(12) 1 d G . P B 1
H0AA H -0.686051 -0.168879 -0.050184 0.025 Uiso 0.516(12) 1 calc R . P B 1
C1AA C -0.7819(16) -0.0816(4) -0.0664(6) 0.034(3) Uani 0.516(12) 1 d G U P B 1
H1AA H -0.717826 -0.064744 -0.019549 0.041 Uiso 0.516(12) 1 calc R . P B 1
C19 C -0.897(2) -0.0444(3) -0.1180(7) 0.055(5) Uani 0.516(12) 1 d DG U P B 1
H19 H -0.909345 -0.002669 -0.105712 0.066 Uiso 0.516(12) 1 calc R . P B 1
C17 C -0.9923(17) -0.0696(5) -0.1880(7) 0.055(5) Uani 0.516(12) 1 d DG U P B 1
H17 H -1.069089 -0.044727 -0.222511 0.066 Uiso 0.516(12) 1 calc R . P B 1
C21 C -0.9733(14) -0.1320(5) -0.2063(6) 0.050(4) Uani 0.516(12) 1 d DG . P B 1
H21 H -1.037316 -0.148862 -0.253147 0.060 Uiso 0.516(12) 1 calc R . P B 1
C11 C -0.8396(15) -0.3336(2) -0.3537(3) 0.0377(13) Uani 1 1 d . . . . .
H11A H -0.959263 -0.353902 -0.369497 0.045 Uiso 1 1 calc R . . . .
H11B H -0.731351 -0.358862 -0.371718 0.045 Uiso 1 1 calc R . . . .
C9A C -0.8079(12) -0.1696(3) -0.1465(7) 0.010(3) Uani 0.484(12) 1 d . U P B 2
C0AB C -0.6877(12) -0.1322(4) -0.1954(6) 0.022(3) Uani 0.484(12) 1 d G U P B 2
H0AB H -0.611542 -0.149440 -0.238232 0.027 Uiso 0.484(12) 1 calc R . P B 2
C19A C -0.6812(16) -0.0691(4) -0.1802(6) 0.039(4) Uani 0.484(12) 1 d G U P B 2
H19A H -0.600718 -0.044145 -0.212844 0.047 Uiso 0.484(12) 1 calc R . P B 2
C1AB C -0.7950(17) -0.0434(3) -0.1161(7) 0.030(3) Uani 0.484(12) 1 d G U P B 2
H1AB H -0.790627 -0.001217 -0.105949 0.036 Uiso 0.484(12) 1 calc R . P B 2
C17A C -0.9152(15) -0.0808(5) -0.0673(7) 0.044(4) Uani 0.484(12) 1 d G . P B 2
H17A H -0.991361 -0.063585 -0.024442 0.053 Uiso 0.484(12) 1 calc R . P B 2
C21A C -0.9217(13) -0.1439(5) -0.0825(7) 0.054(5) Uani 0.484(12) 1 d G U P B 2
H21A H -1.002188 -0.168881 -0.049829 0.065 Uiso 0.484(12) 1 calc R . P B 2

loop_
_atom_site_aniso_label
_atom_site_aniso_U_11
_atom_site_aniso_U_22
_atom_site_aniso_U_33
_atom_site_aniso_U_23
_atom_site_aniso_U_13
_atom_site_aniso_U_12
N1 0.039(2) 0.031(2) 0.0284(19) -0.0010(15) -0.011(3) 0.008(3)
O2 0.100(3) 0.0331(19) 0.0253(16) 0.0035(13) 0.001(4) 0.007(4)
C3 0.039(3) 0.034(3) 0.028(2) 0.0010(19) 0.009(4) -0.023(4)
C2AA 0.057(10) 0.050(7) 0.031(6) -0.006(5) 0.000(5) 0.005(6)
C8 0.075(4) 0.032(3) 0.030(2) 0.000(2) -0.012(5) 0.010(5)
C4 0.081(4) 0.029(3) 0.033(3) 0.001(2) -0.013(5) -0.030(5)
C4AA 0.049(10) 0.063(9) 0.052(8) -0.006(6) 0.004(6) 0.000(6)
C5AA 0.044(8) 0.058(9) 0.056(8) 0.016(6) 0.001(6) 0.004(6)
C3AA 0.081(12) 0.046(8) 0.040(7) 0.020(6) 0.003(6) 0.014(6)
C2AB 0.024(4) 0.024(4) 0.024(4) 0.0005(14) -0.0003(14) -0.0001(14)
C3AB 0.032(4) 0.031(4) 0.032(4) 0.0003(14) -0.0003(14) 0.0001(14)
C5A 0.030(4) 0.030(4) 0.030(4) -0.0003(14) 0.0004(14) 0.0000(14)
C4AB 0.022(3) 0.021(4) 0.022(4) -0.0008(14) 0.0001(14) 0.0000(14)
C5 0.026(2) 0.038(3) 0.028(2) -0.0004(18) -0.003(4) -0.011(4)
C6 0.039(3) 0.029(2) 0.029(2) 0.0013(18) -0.007(3) -0.004(4)
C7 0.036(3) 0.048(3) 0.028(2) -0.003(2) -0.017(4) -0.002(4)
C9 0.079(13) 0.058(9) 0.042(8) 0.002(6) -0.015(10) 0.022(11)
C0AA 0.035(6) 0.014(5) 0.013(4) 0.006(3) 0.010(4) -0.003(4)
C1AA 0.034(4) 0.034(4) 0.034(4) 0.0001(14) 0.0000(14) -0.0004(14)
C19 0.066(10) 0.040(7) 0.059(9) -0.007(6) 0.017(7) -0.013(6)
C17 0.055(5) 0.055(5) 0.055(5) 0.0005(14) 0.0003(14) 0.0004(14)
C21 0.042(8) 0.052(9) 0.056(10) 0.004(7) 0.007(6) -0.005(6)
C11 0.049(3) 0.036(3) 0.028(2) -0.002(2) 0.019(4) 0.016(4)
C9A 0.011(3) 0.010(3) 0.010(3) 0.0001(14) -0.0007(14) 0.0009(14)
C0AB 0.023(3) 0.022(3) 0.022(3) -0.0006(14) 0.0004(14) 0.0004(14)
C19A 0.039(4) 0.039(4) 0.039(4) 0.0006(14) -0.0002(14) -0.0007(14)
C1AB 0.030(4) 0.030(4) 0.030(4) -0.0001(14) -0.0003(14) 0.0000(14)
C17A 0.051(9) 0.046(9) 0.035(7) -0.012(6) -0.012(6) 0.008(6)
C21A 0.054(5) 0.054(5) 0.054(5) 0.0000(14) -0.0002(14) 0.0002(14)

loop_
_atom_type_symbol
_atom_type_description
_atom_type_scat_dispersion_real
_atom_type_scat_dispersion_imag
_atom_type_scat_source
C C 0.0033 0.0016 'International Tables Vol C Tables 4.2.6.8 and 6.1.1.4'
H H 0.0000 0.0000 'International Tables Vol C Tables 4.2.6.8 and 6.1.1.4'
N N 0.0061 0.0033 'International Tables Vol C Tables 4.2.6.8 and 6.1.1.4'
O O 0.0106 0.0060 'International Tables Vol C Tables 4.2.6.8 and 6.1.1.4'

loop_
_geom_angle_atom_site_label_1
_geom_angle_atom_site_label_2
_geom_angle_atom_site_label_3
_geom_angle
_geom_angle_site_symmetry_1
_geom_angle_site_symmetry_3
_geom_angle_publ_flag
C3 N1 C8 119.7(4) . . ?
C6 O2 C7 108.0(4) . . ?
N1 C3 C6 119.4(4) . . ?
N1 C3 C9 120.0(6) . . ?
N1 C3 C9A 114.7(6) . . ?
C6 C3 C9 120.4(6) . . ?
C6 C3 C9A 125.1(6) . . ?
C8 C2AA C3AA 120.0 . . ?
N1 C8 C2AA 116.2(4) . . ?
N1 C8 C4 123.0(4) . . ?
N1 C8 C2AB 117.0(6) . . ?
C4 C8 C2AA 120.0 . . ?
C4 C8 C2AB 115.8(6) . . ?
C8 C4 C4AA 120.0 . . ?
C8 C4 C4AB 117.4(6) . . ?
C5 C4 C8 116.8(4) . . ?
C5 C4 C4AA 122.1(4) . . ?
C5 C4 C4AB 122.5(6) . . ?
C5AA C4AA C4 120.0 . . ?
C4AA C5AA C3AA 120.0 . . ?
C5AA C3AA C2AA 120.0 . . ?
C3AB C2AB C8 120.5(10) . . ?
C2AB C3AB C5A 121.3(12) . . ?
C4AB C5A C3AB 120.4(13) . . ?
C5A C4AB C4 120.4(10) . . ?
C4 C5 C11 131.6(4) . . ?
C6 C5 C4 119.1(4) . . ?
C6 C5 C11 109.2(4) . . ?
O2 C6 C3 124.0(4) . . ?
C5 C6 O2 114.1(4) . . ?
C5 C6 C3 121.9(4) . . ?
O2 C7 C11 106.6(4) . . ?
C0AA C9 C3 115.5(7) . . ?
C0AA C9 C21 120.0 . . ?
C21 C9 C3 124.4(7) . . ?
C1AA C0AA C9 120.0 . . ?
C0AA C1AA C19 120.0 . . ?
C17 C19 C1AA 120.0 . . ?
C19 C17 C21 120.0 . . ?
C17 C21 C9 120.0 . . ?
C5 C11 C7 101.9(4) . . ?
C0AB C9A C3 122.1(7) . . ?
C0AB C9A C21A 120.0 . . ?
C21A C9A C3 117.6(7) . . ?
C9A C0AB C19A 120.0 . . ?
C1AB C19A C0AB 120.0 . . ?
C17A C1AB C19A 120.0 . . ?
C1AB C17A C21A 120.0 . . ?
C17A C21A C9A 120.0 . . ?

loop_
_geom_bond_atom_site_label_1
_geom_bond_atom_site_label_2
_geom_bond_distance
_geom_bond_site_symmetry_2
_geom_bond_publ_flag
N1 C3 1.296(6) . ?
N1 C8 1.332(5) . ?
O2 C6 1.338(5) . ?
O2 C7 1.431(5) . ?
C3 C6 1.403(6) . ?
C3 C9 1.441(9) . ?
C3 C9A 1.458(8) . ?
C2AA C8 1.3900 . ?
C2AA C3AA 1.3900 . ?
C8 C4 1.3900 . ?
C8 C2AB 1.484(13) . ?
C4 C4AA 1.3900 . ?
C4 C4AB 1.483(13) . ?
C4 C5 1.376(5) . ?
C4AA C5AA 1.3900 . ?
C5AA C3AA 1.3900 . ?
C2AB C3AB 1.318(17) . ?
C3AB C5A 1.374(16) . ?
C5A C4AB 1.301(16) . ?
C5 C6 1.322(6) . ?
C5 C11 1.481(6) . ?
C7 C11 1.513(6) . ?
C9 C0AA 1.3900 . ?
C9 C21 1.3900 . ?
C0AA C1AA 1.3900 . ?
C1AA C19 1.3900 . ?
C19 C17 1.3900 . ?
C17 C21 1.3900 . ?
C9A C0AB 1.3900 . ?
C9A C21A 1.3900 . ?
C0AB C19A 1.3900 . ?
C19A C1AB 1.3900 . ?
C1AB C17A 1.3900 . ?
C17A C21A 1.3900 . ?
